data_7032330
loop_
_publ_author_name
'Kumar, Amit'
'Pandey, Rampal'
'Gupta, Rakesh Kumar'
'Dubey, Mrigendra'
'Pandey, Daya Shankar'

_publ_section_title
;
 Novel tetranuclear copper |2 + 4| cubanes resulting from unprecedented
 C-O bond formation cum dearomatization.
;
_journal_issue 35
_journal_name_full 'Dalton transactions (Cambridge, England : 2003)'
_journal_page_first 13169
_journal_page_last 13173
_journal_paper_doi 10.1039/c4dt01887g
_journal_volume 43
_journal_year 2014
_chemical_absolute_configuration syn
_chemical_compound_source Synthesized
_chemical_formula_moiety 'C14 H20 N2 O'
_chemical_formula_sum 'C14 H20 N2 O'
_chemical_formula_weight 232.32
_space_group_IT_number 14
_symmetry_cell_setting monoclinic
_symmetry_Int_Tables_number 14
_symmetry_space_group_name_Hall '-P 2ybc'
_symmetry_space_group_name_H-M 'P 1 21/c 1'
_atom_sites_solution_hydrogens geom
_atom_sites_solution_primary direct
_atom_sites_solution_secondary difmap
_audit_creation_method SHELXL-97
_cell_angle_alpha 90.00
_cell_angle_beta 98.09(3)
_cell_angle_gamma 90.00
_cell_formula_units_Z 4
_cell_length_a 8.3343(17)
_cell_length_b 8.4636(17)
_cell_length_c 18.908(4)
_cell_measurement_temperature 292(2)
_cell_volume 1320.5(5)
_computing_cell_refinement CrysAlisPro
_computing_data_collection 'Bruker APEX II (kappa 4)'
_computing_data_reduction SHELXL
_computing_molecular_graphics wingx
_computing_publication_material wingx
_computing_structure_refinement 'SHELXL-97 (Sheldrick, 1997)'
_computing_structure_solution SHELXL
_diffrn_ambient_temperature 292(2)
_diffrn_measured_fraction_theta_full 0.998
_diffrn_measured_fraction_theta_max 0.998
_diffrn_radiation_monochromator graphite
_diffrn_radiation_probe x-ray
_diffrn_radiation_type MoK\a
_diffrn_radiation_wavelength 0.71073
_diffrn_reflns_av_R_equivalents 0.0327
_diffrn_reflns_av_sigmaI/netI 0.0303
_diffrn_reflns_limit_h_max 10
_diffrn_reflns_limit_h_min -10
_diffrn_reflns_limit_k_max 10
_diffrn_reflns_limit_k_min -10
_diffrn_reflns_limit_l_max 21
_diffrn_reflns_limit_l_min -24
_diffrn_reflns_number 12627
_diffrn_reflns_theta_full 27.44
_diffrn_reflns_theta_max 27.44
_diffrn_reflns_theta_min 3.05
_diffrn_source 'fine-focus sealed tube'
_exptl_absorpt_coefficient_mu 0.074
_exptl_absorpt_correction_T_max 0.9889
_exptl_absorpt_correction_T_min 0.9781
_exptl_absorpt_correction_type multi-scan
_exptl_absorpt_process_details 'Sortav (Blessing 1995)'
_exptl_crystal_colour White
_exptl_crystal_density_diffrn 1.169
_exptl_crystal_density_method 'not measured'
_exptl_crystal_description Rod
_exptl_crystal_F_000 504
_exptl_crystal_recrystallization_method Methanol
_exptl_crystal_size_max 0.30
_exptl_crystal_size_mid 0.20
_exptl_crystal_size_min 0.15
_refine_diff_density_max 0.469
_refine_diff_density_min -0.338
_refine_diff_density_rms 0.050
_refine_ls_extinction_coef 0.014
_refine_ls_extinction_expression Fc^*^=kFc[1+0.001xFc^2^\l^3^/sin(2\q)]^-1/4^
_refine_ls_extinction_method SHELXL
_refine_ls_goodness_of_fit_ref 1.091
_refine_ls_hydrogen_treatment constr
_refine_ls_matrix_type full
_refine_ls_number_parameters 160
_refine_ls_number_reflns 3016
_refine_ls_number_restraints 0
_refine_ls_restrained_S_all 1.091
_refine_ls_R_factor_all 0.1032
_refine_ls_R_factor_gt 0.0578
_refine_ls_shift/su_max 0.000
_refine_ls_shift/su_mean 0.000
_refine_ls_structure_factor_coef Fsqd
_refine_ls_weighting_details 'calc w=1/[\s^2^(Fo^2^)+(0.1200P)^2^+0.0238P] where P=(Fo^2^+2Fc^2^)/3'
_refine_ls_weighting_scheme calc
_refine_ls_wR_factor_gt 0.1712
_refine_ls_wR_factor_ref 0.2100
_reflns_number_gt 1691
_reflns_number_total 3016
_reflns_threshold_expression >2sigma(I)
_cod_duplicate_entry 7031640
_cod_data_source_file c4dt01887g2.cif
_cod_data_source_block H3L1
_cod_original_sg_symbol_Hall ' -P 2ybc '
_cod_original_sg_symbol_H-M 'P 21/c'
_cod_database_code 7032330

loop_
_symmetry_equiv_pos_as_xyz
'x, y, z'
'-x, y+1/2, -z+1/2'
'-x, -y, -z'
'x, -y-1/2, z-1/2'

loop_
_atom_site_label
_atom_site_type_symbol
_atom_site_fract_x
_atom_site_fract_y
_atom_site_fract_z
_atom_site_U_iso_or_equiv
_atom_site_adp_type
_atom_site_occupancy
_atom_site_symmetry_multiplicity
_atom_site_calc_flag
_atom_site_refinement_flags
C5 C 0.7715(3) -0.1597(2) 0.43986(10) 0.0445(5) Uani 1 1 d .
C2 C 0.5562(3) 0.0797(2) 0.39041(10) 0.0441(5) Uani 1 1 d .
C3 C 0.4940(3) -0.0639(2) 0.41066(9) 0.0438(5) Uani 1 1 d .
C6 C 0.8263(3) -0.0149(2) 0.41866(10) 0.0486(5) Uani 1 1 d .
H4 H 0.9374 0.0010 0.4209 0.058 Uiso 1 1 calc R
C4 C 0.6045(3) -0.1839(2) 0.43627(10) 0.0449(5) Uani 1 1 d .
C1 C 0.7216(3) 0.1076(2) 0.39408(10) 0.0473(5) Uani 1 1 d .
C8 C 0.8898(3) -0.2885(3) 0.46600(13) 0.0617(6) Uani 1 1 d .
H8A H 0.9982 -0.2527 0.4638 0.093 Uiso 1 1 calc R
H8B H 0.8679 -0.3804 0.4364 0.093 Uiso 1 1 calc R
H8C H 0.8786 -0.3147 0.5145 0.093 Uiso 1 1 calc R
C9 C 0.3156(3) -0.0907(3) 0.40758(13) 0.0594(6) Uani 1 1 d .
H7A H 0.2586 0.0056 0.3938 0.089 Uiso 1 1 calc R
H7B H 0.2924 -0.1231 0.4537 0.089 Uiso 1 1 calc R
H7C H 0.2813 -0.1716 0.3732 0.089 Uiso 1 1 calc R
C7 C 0.7857(3) 0.2647(3) 0.37263(16) 0.0691(7) Uani 1 1 d .
H9A H 0.7297 0.2952 0.3268 0.104 Uiso 1 1 calc R
H9B H 0.8995 0.2557 0.3700 0.104 Uiso 1 1 calc R
H9C H 0.7687 0.3433 0.4075 0.104 Uiso 1 1 calc R
N2 N 0.5457(3) -0.3256(2) 0.46064(10) 0.0602(6) Uani 1 1 d .
H1A H 0.6122 -0.3982 0.4779 0.072 Uiso 1 1 calc R
H1B H 0.4430 -0.3403 0.4584 0.072 Uiso 1 1 calc R
N1 N 0.4444(2) 0.20573(19) 0.36578(9) 0.0495(5) Uani 1 1 d .
C12 C 0.2033(3) 0.4498(2) 0.32437(12) 0.0504(5) Uani 1 1 d .
C10 C 0.3708(3) 0.2210(2) 0.29845(11) 0.0485(5) Uani 1 1 d .
C11 C 0.2561(3) 0.3350(2) 0.27868(11) 0.0507(5) Uani 1 1 d .
H12 H 0.2092 0.3368 0.2311 0.061 Uiso 1 1 calc R
C13 C 0.0713(3) 0.5616(3) 0.29359(15) 0.0731(8) Uani 1 1 d .
H14A H 0.0474 0.6331 0.3301 0.110 Uiso 1 1 calc R
H14B H -0.0242 0.5026 0.2758 0.110 Uiso 1 1 calc R
H14C H 0.1067 0.6204 0.2552 0.110 Uiso 1 1 calc R
C14 C 0.4191(4) 0.1080(3) 0.24365(12) 0.0696(7) Uani 1 1 d .
H11A H 0.5320 0.1213 0.2401 0.104 Uiso 1 1 calc R
H11B H 0.3560 0.1291 0.1981 0.104 Uiso 1 1 calc R
H11C H 0.3999 0.0015 0.2578 0.104 Uiso 1 1 calc R
O1 O 0.2614(2) 0.46375(19) 0.38879(8) 0.0631(5) Uani 1 1 d .
H1 H 0.2967 0.3781 0.4042 0.095 Uiso 1 1 calc R

loop_
_atom_site_aniso_label
_atom_site_aniso_U_11
_atom_site_aniso_U_22
_atom_site_aniso_U_33
_atom_site_aniso_U_23
_atom_site_aniso_U_13
_atom_site_aniso_U_12
C5 0.0475(12) 0.0451(10) 0.0398(10) -0.0011(8) 0.0022(8) 0.0020(9)
C2 0.0476(12) 0.0439(10) 0.0393(10) -0.0008(8) 0.0005(8) 0.0030(8)
C3 0.0449(12) 0.0470(11) 0.0383(9) -0.0029(8) 0.0020(8) -0.0025(9)
C6 0.0429(12) 0.0552(12) 0.0468(11) -0.0008(9) 0.0030(9) -0.0018(9)
C4 0.0539(13) 0.0437(10) 0.0365(9) -0.0014(8) 0.0037(8) -0.0046(9)
C1 0.0493(13) 0.0464(11) 0.0443(10) 0.0009(9) 0.0000(9) -0.0039(9)
C8 0.0588(15) 0.0592(14) 0.0662(14) 0.0071(11) 0.0055(11) 0.0114(11)
C9 0.0484(14) 0.0657(14) 0.0633(13) 0.0017(11) 0.0049(10) -0.0028(11)
C7 0.0649(17) 0.0569(14) 0.0829(17) 0.0129(12) 0.0010(13) -0.0109(12)
N2 0.0602(13) 0.0512(10) 0.0673(12) 0.0152(9) 0.0023(9) -0.0059(9)
N1 0.0524(11) 0.0482(10) 0.0451(9) 0.0015(7) -0.0029(8) 0.0064(8)
C12 0.0447(12) 0.0488(11) 0.0560(12) 0.0081(10) 0.0018(9) -0.0025(9)
C10 0.0472(12) 0.0496(11) 0.0468(11) 0.0002(9) 0.0007(9) -0.0034(9)
C11 0.0515(13) 0.0499(11) 0.0479(11) 0.0033(9) -0.0032(9) 0.0005(10)
C13 0.0669(18) 0.0694(16) 0.0803(17) 0.0086(13) 0.0005(13) 0.0191(13)
C14 0.0850(19) 0.0707(15) 0.0498(12) -0.0101(11) -0.0025(12) 0.0190(13)
O1 0.0724(12) 0.0573(9) 0.0578(9) 0.0013(7) 0.0030(8) 0.0114(8)

loop_
_atom_type_symbol
_atom_type_description
_atom_type_scat_dispersion_real
_atom_type_scat_dispersion_imag
_atom_type_scat_source
C C 0.0033 0.0016 'International Tables Vol C Tables 4.2.6.8 and 6.1.1.4'
H H 0.0000 0.0000 'International Tables Vol C Tables 4.2.6.8 and 6.1.1.4'
N N 0.0061 0.0033 'International Tables Vol C Tables 4.2.6.8 and 6.1.1.4'
O O 0.0106 0.0060 'International Tables Vol C Tables 4.2.6.8 and 6.1.1.4'

loop_
_geom_angle_atom_site_label_1
_geom_angle_atom_site_label_2
_geom_angle_atom_site_label_3
_geom_angle
C6 C5 C4 118.77(18)
C6 C5 C8 120.5(2)
C4 C5 C8 120.70(19)
C1 C2 C3 122.55(18)
C1 C2 N1 118.62(18)
C3 C2 N1 118.82(19)
C2 C3 C4 118.11(19)
C2 C3 C9 121.75(19)
C4 C3 C9 120.11(19)
C5 C6 C1 122.5(2)
C5 C6 H4 118.7
C1 C6 H4 118.7
C5 C4 N2 120.15(18)
C5 C4 C3 120.57(18)
N2 C4 C3 119.2(2)
C2 C1 C6 117.44(19)
C2 C1 C7 121.47(19)
C6 C1 C7 121.1(2)
C5 C8 H8A 109.5
C5 C8 H8B 109.5
H8A C8 H8B 109.5
C5 C8 H8C 109.5
H8A C8 H8C 109.5
H8B C8 H8C 109.5
C3 C9 H7A 109.5
C3 C9 H7B 109.5
H7A C9 H7B 109.5
C3 C9 H7C 109.5
H7A C9 H7C 109.5
H7B C9 H7C 109.5
C1 C7 H9A 109.5
C1 C7 H9B 109.5
H9A C7 H9B 109.5
C1 C7 H9C 109.5
H9A C7 H9C 109.5
H9B C7 H9C 109.5
C4 N2 H1A 120.0
C4 N2 H1B 120.0
H1A N2 H1B 120.0
C10 N1 C2 124.33(17)
O1 C12 C11 123.35(19)
O1 C12 C13 118.6(2)
C11 C12 C13 118.1(2)
N1 C10 C11 122.32(19)
N1 C10 C14 117.52(19)
C11 C10 C14 120.15(19)
C10 C11 C12 125.64(19)
C10 C11 H12 117.2
C12 C11 H12 117.2
C12 C13 H14A 109.5
C12 C13 H14B 109.5
H14A C13 H14B 109.5
C12 C13 H14C 109.5
H14A C13 H14C 109.5
H14B C13 H14C 109.5
C10 C14 H11A 109.5
C10 C14 H11B 109.5
H11A C14 H11B 109.5
C10 C14 H11C 109.5
H11A C14 H11C 109.5
H11B C14 H11C 109.5
C12 O1 H1 109.5

loop_
_geom_bond_atom_site_label_1
_geom_bond_atom_site_label_2
_geom_bond_distance
C5 C6 1.386(3)
C5 C4 1.399(3)
C5 C8 1.506(3)
C2 C1 1.390(3)
C2 C3 1.396(3)
C2 N1 1.449(3)
C3 C4 1.410(3)
C3 C9 1.497(3)
C6 C1 1.393(3)
C6 H4 0.9300
C4 N2 1.398(3)
C1 C7 1.510(3)
C8 H8A 0.9600
C8 H8B 0.9600
C8 H8C 0.9600
C9 H7A 0.9600
C9 H7B 0.9600
C9 H7C 0.9600
C7 H9A 0.9600
C7 H9B 0.9600
C7 H9C 0.9600
N2 H1A 0.8600
N2 H1B 0.8600
N1 C10 1.339(3)
C12 O1 1.252(3)
C12 C11 1.411(3)
C12 C13 1.505(3)
C10 C11 1.373(3)
C10 C14 1.506(3)
C11 H12 0.9300
C13 H14A 0.9600
C13 H14B 0.9600
C13 H14C 0.9600
C14 H11A 0.9600
C14 H11B 0.9600
C14 H11C 0.9600
O1 H1 0.8200

loop_
_geom_torsion_atom_site_label_1
_geom_torsion_atom_site_label_2
_geom_torsion_atom_site_label_3
_geom_torsion_atom_site_label_4
_geom_torsion
C1 C2 C3 C4 0.5(3)
N1 C2 C3 C4 -178.36(16)
C1 C2 C3 C9 178.86(18)
N1 C2 C3 C9 0.0(3)
C4 C5 C6 C1 0.2(3)
C8 C5 C6 C1 179.9(2)
C6 C5 C4 N2 -176.76(17)
C8 C5 C4 N2 3.4(3)
C6 C5 C4 C3 0.8(3)
C8 C5 C4 C3 -178.95(18)
C2 C3 C4 C5 -1.2(3)
C9 C3 C4 C5 -179.53(18)
C2 C3 C4 N2 176.46(16)
C9 C3 C4 N2 -1.9(3)
C3 C2 C1 C6 0.4(3)
N1 C2 C1 C6 179.31(17)
C3 C2 C1 C7 -179.28(19)
N1 C2 C1 C7 -0.4(3)
C5 C6 C1 C2 -0.8(3)
C5 C6 C1 C7 178.9(2)
C1 C2 N1 C10 96.3(2)
C3 C2 N1 C10 -84.8(3)
C2 N1 C10 C11 174.8(2)
C2 N1 C10 C14 -5.7(3)
N1 C10 C11 C12 1.1(3)
C14 C10 C11 C12 -178.5(2)
O1 C12 C11 C10 2.9(4)
C13 C12 C11 C10 -177.7(2)
